data_1568888
loop_
_publ_author_name
'Chen, Zhikang'
'Zhao, Wuchao'
'Liu, Conglei'
'Jiang, Liuying'
'Fu, Gang'
'Zhang, Yuetao'
'Zhu, Hongping'

_publ_section_title
;
 Phosphonium ylide/organoaluminum-based Lewis pairs for the highly
 efficient living/controlled polymerization of alkyl (meth)acrylates
;
_journal_issue 19
_journal_name_full 'Polymer Chemistry'
_journal_page_first 2344
_journal_page_last 2354
_journal_paper_doi 10.1039/D3PY00301A
_journal_volume 14
_journal_year 2023
_chemical_formula_moiety 'C57 H78 Al O4 P, 0.75(C6 H6), 0.25(C6)'
_chemical_formula_sum 'C63 H82.5 Al O4 P'
_chemical_formula_weight 961.73
_space_group_crystal_system triclinic
_space_group_IT_number 2
_space_group_name_Hall '-P 1'
_space_group_name_H-M_alt 'P -1'
_atom_sites_solution_hydrogens mixed
_audit_creation_date 2022-12-23
_audit_creation_method
;
Olex2 1.2
(compiled 2018.05.29 svn.r3508 for OlexSys, GUI svn.r5506)
;
_audit_update_record
;
2022-12-23 deposited with the CCDC.	2023-04-17 downloaded from the CCDC.
;
_cell_angle_alpha 67.9540(10)
_cell_angle_beta 89.1970(10)
_cell_angle_gamma 74.8020(10)
_cell_formula_units_Z 2
_cell_length_a 12.6448(2)
_cell_length_b 15.3492(2)
_cell_length_c 16.4061(2)
_cell_measurement_reflns_used 54913
_cell_measurement_temperature 100(2)
_cell_measurement_theta_max 75.0320
_cell_measurement_theta_min 2.8310
_cell_volume 2835.47(7)
_computing_molecular_graphics 'Olex2 (Dolomanov et al., 2009)'
_computing_publication_material 'Olex2 (Dolomanov et al., 2009)'
_computing_structure_refinement 'ShelXL (Sheldrick, 2015)'
_computing_structure_solution 'SHELXS-97 (Sheldrick, 1990)'
_diffrn_ambient_temperature 100.15
_diffrn_measured_fraction_theta_full 0.999
_diffrn_measured_fraction_theta_max 0.991
_diffrn_measurement_device_type 'XtaLAB Synergy, Dualflex, HyPix'
_diffrn_measurement_method '\w scans'
_diffrn_radiation_type CuK\a
_diffrn_radiation_wavelength 1.54184
_diffrn_reflns_av_R_equivalents 0.0244
_diffrn_reflns_av_unetI/netI 0.0139
_diffrn_reflns_Laue_measured_fraction_full 0.999
_diffrn_reflns_Laue_measured_fraction_max 0.991
_diffrn_reflns_limit_h_max 14
_diffrn_reflns_limit_h_min -15
_diffrn_reflns_limit_k_max 18
_diffrn_reflns_limit_k_min -18
_diffrn_reflns_limit_l_max 19
_diffrn_reflns_limit_l_min -19
_diffrn_reflns_number 66703
_diffrn_reflns_point_group_measured_fraction_full 0.999
_diffrn_reflns_point_group_measured_fraction_max 0.991
_diffrn_reflns_theta_full 67.684
_diffrn_reflns_theta_max 69.981
_diffrn_reflns_theta_min 2.919
_exptl_absorpt_coefficient_mu 0.919
_exptl_absorpt_correction_T_max 0.8375
_exptl_absorpt_correction_T_min 0.8375
_exptl_absorpt_correction_type multi-scan
_exptl_crystal_colour yellow
_exptl_crystal_density_diffrn 1.126
_exptl_crystal_density_method 'not measured'
_exptl_crystal_description block
_exptl_crystal_F_000 1041
_exptl_crystal_size_max 0.2
_exptl_crystal_size_mid 0.2
_exptl_crystal_size_min 0.2
_refine_diff_density_max 0.364
_refine_diff_density_min -0.296
_refine_diff_density_rms 0.036
_refine_ls_extinction_coef 0.00054(9)
_refine_ls_extinction_expression Fc^*^=kFc[1+0.001xFc^2^\l^3^/sin(2\q)]^-1/4^
_refine_ls_extinction_method SHELXL
_refine_ls_goodness_of_fit_ref 1.023
_refine_ls_hydrogen_treatment mixed
_refine_ls_matrix_type full
_refine_ls_number_parameters 734
_refine_ls_number_reflns 10645
_refine_ls_number_restraints 565
_refine_ls_restrained_S_all 1.019
_refine_ls_R_factor_all 0.0351
_refine_ls_R_factor_gt 0.0343
_refine_ls_shift/su_max 0.001
_refine_ls_shift/su_mean 0.000
_refine_ls_structure_factor_coef Fsqd
_refine_ls_weighting_details 'w=1/[\s^2^(Fo^2^)+(0.0463P)^2^+1.1566P] where P=(Fo^2^+2Fc^2^)/3'
_refine_ls_weighting_scheme calc
_refine_ls_wR_factor_gt 0.0904
_refine_ls_wR_factor_ref 0.0909
_reflns_Friedel_coverage 0.000
_reflns_number_gt 10293
_reflns_number_total 10645
_reflns_threshold_expression 'I > 2\s(I)'
_cod_data_source_file d3py00301a2.cif
_cod_data_source_block czk-221220
_cod_depositor_comments 'Adding full bibliography for 1568884--1568888.cif.'
_cod_original_formula_sum 'C63 H82.50 Al O4 P'
_cod_database_code 1568888
_shelxl_version_number 2013-4
_shelx_space_group_comment
;
The symmetry employed for this shelxl refinement is uniquely defined
by the following loop, which should always be used as a source of
symmetry information in preference to the above space-group names.
They are only intended as comments.
;
_shelx_estimated_absorpt_t_max 0.837
_shelx_estimated_absorpt_t_min 0.837
_olex2_refinement_description
;
1. Fixed Uiso
 At 1.2 times of:
  All C(H) groups, All C(H,H) groups
 At 1.5 times of:
  All C(H,H,H) groups
2. Restrained distances
 C4-C5 = C5-C6 = C4-C5A = C5A-C6A
 1.5 with sigma of 0.03
 C4-H4
 0.99 with sigma of 0.02
3. Rigid bond restraints
 C61, C62, C63, C64, C65, C66, C61A, C62A, C63A, C64A, C65A, C66A
 with sigma for 1-2 distances of 0.01 and sigma for 1-3 distances of 0.01
 C61B, C62B, C63B, C64B, C65B, C66B
 with sigma for 1-2 distances of 0.01 and sigma for 1-3 distances of 0.01
 C5, C6, C5A, C6A
 with sigma for 1-2 distances of 0.004 and sigma for 1-3 distances of 0.004
4. Uiso/Uaniso restraints and constraints
C61 \\sim C62 \\sim C63 \\sim C64 \\sim C65 \\sim C66 \\sim C61A \\sim C62A
\\sim C63A \\sim C64A \\sim C65A \\sim C66A: within 12A with sigma of 0.015 and
sigma for terminal atoms of 0.015
C61B \\sim C62B \\sim C63B \\sim C64B \\sim C65B \\sim C66B: within 6A with
sigma of 0.015 and sigma for terminal atoms of 0.015
C5 \\sim C6 \\sim C5A \\sim C6A: within 4A with sigma of 0.01 and sigma for
terminal atoms of 0.01
5. Others
 Sof(C5A)=Sof(H5AA)=Sof(H5AB)=Sof(C6A)=Sof(H6AA)=Sof(H6AB)=Sof(H6AC)=1-FVAR(1)
 Sof(C5)=Sof(H5A)=Sof(H5B)=Sof(C6)=Sof(H6A)=Sof(H6B)=Sof(H6C)=FVAR(1)
 Fixed Sof: C61(0.25) H61(0.25) C62(0.25) H62(0.25) C63(0.25) H63(0.25)
 C64(0.25) H64(0.25) C65(0.25) H65(0.25) C66(0.25) H66(0.25) C61A(0.5)
 H61A(0.5) C62A(0.5) H62A(0.5) C63A(0.5) H63A(0.5) C64A(0.5) H64A(0.5)
 C65A(0.5) H65A(0.5) C66A(0.5) H66A(0.5) C61B(0.25) C62B(0.25) C63B(0.25)
 C64B(0.25) C65B(0.25) C66B(0.25)
6.a Secondary CH2 refined with riding coordinates:
 C3(H3A,H3B), C5(H5A,H5B), C5A(H5AA,H5AB)
6.b Me refined with riding coordinates:
 C6(H6A,H6B,H6C), C6A(H6AA,H6AB,H6AC)
6.c Aromatic/amide H refined with riding coordinates:
 C10(H10), C11(H11), C12(H12), C13(H13), C14(H14), C16(H16), C17(H17),
 C18(H18), C19(H19), C20(H20), C22(H22), C23(H23), C24(H24), C25(H25), C26(H26),
  C34(H34), C37(H37), C49(H49), C52(H52), C61(H61), C62(H62), C63(H63),
 C64(H64), C65(H65), C66(H66), C61A(H61A), C62A(H62A), C63A(H63A), C64A(H64A),
 C65A(H65A), C66A(H66A)
6.d Fitted hexagon refined as free rotating group:
 C61(C62,C63,C64,C65,C66), C61A(C62A,C63A,C64A,C65A,C66A), C61B(C62B,C63B,C64B,
 C65B,C66B)
6.e Idealised Me refined as rotating group:
 C7(H7A,H7B,H7C), C8(H8A,H8B,H8C), C27(H27A,H27B,H27C), C31(H31A,H31B,H31C),
 C32(H32A,H32B,H32C), C33(H33A,H33B,H33C), C36(H36A,H36B,H36C), C40(H40A,H40B,
 H40C), C41(H41A,H41B,H41C), C42(H42A,H42B,H42C), C46(H46A,H46B,H46C), C47(H47A,
 H47B,H47C), C48(H48A,H48B,H48C), C51(H51A,H51B,H51C), C55(H55A,H55B,H55C),
 C56(H56A,H56B,H56C), C57(H57A,H57B,H57C)
;
_olex2_submission_special_instructions 'No special instructions were received'

loop_
_space_group_symop_operation_xyz
'x, y, z'
'-x, -y, -z'

loop_
_atom_site_label
_atom_site_type_symbol
_atom_site_fract_x
_atom_site_fract_y
_atom_site_fract_z
_atom_site_U_iso_or_equiv
_atom_site_adp_type
_atom_site_occupancy
_atom_site_site_symmetry_order
_atom_site_calc_flag
_atom_site_refinement_flags_posn
_atom_site_refinement_flags_adp
_atom_site_refinement_flags_occupancy
_atom_site_disorder_assembly
_atom_site_disorder_group
P1 P 0.87862(2) 0.18173(2) 0.80943(2) 0.01657(8) Uani 1 1 d . . . . .
Al1 Al 0.81953(3) 0.39885(2) 0.30100(2) 0.01760(8) Uani 1 1 d . . . . .
O1 O 0.75327(7) 0.25465(6) 0.53384(5) 0.02685(19) Uani 1 1 d . . . . .
C1 C 0.81158(10) 0.32152(8) 0.49151(7) 0.0199(2) Uani 1 1 d . . . . .
O2 O 0.77585(7) 0.37828(6) 0.40848(5) 0.02236(17) Uani 1 1 d . . . . .
C2 C 0.89495(10) 0.32238(8) 0.54034(7) 0.0213(2) Uani 1 1 d . . . . .
O3 O 0.76150(6) 0.32994(6) 0.25974(5) 0.02055(17) Uani 1 1 d . . . . .
C3 C 0.92376(10) 0.25056(8) 0.63506(7) 0.0205(2) Uani 1 1 d . . . . .
H3A H 1.0017 0.2417 0.6526 0.025 Uiso 1 1 calc R . . . .
H3B H 0.9165 0.1864 0.6390 0.025 Uiso 1 1 calc R . . . .
O4 O 0.76250(7) 0.52380(6) 0.24002(5) 0.02161(17) Uani 1 1 d . . . . .
C4 C 0.85037(10) 0.28298(8) 0.70120(7) 0.0201(2) Uani 1 1 d D . . . .
H4 H 0.7720(11) 0.2919(12) 0.6822(9) 0.024 Uiso 1 1 d DR . . . .
C5 C 0.85553(14) 0.38003(10) 0.70447(10) 0.0268(4) Uani 0.817(4) 1 d D U P A 2
H5A H 0.9296 0.3886 0.6910 0.032 Uiso 0.817(4) 1 calc R . P A 2
H5B H 0.8448 0.3776 0.7651 0.032 Uiso 0.817(4) 1 calc R . P A 2
C6 C 0.7689(2) 0.46835(13) 0.63938(14) 0.0369(5) Uani 0.817(4) 1 d D U P A 2
H6A H 0.7760 0.5283 0.6442 0.055 Uiso 0.817(4) 1 calc R . P A 2
H6B H 0.6952 0.4612 0.6532 0.055 Uiso 0.817(4) 1 calc R . P A 2
H6C H 0.7800 0.4720 0.5791 0.055 Uiso 0.817(4) 1 calc R . P A 2
C5A C 0.7325(5) 0.3467(4) 0.6779(4) 0.0208(15) Uani 0.183(4) 1 d D U P A 1
H5AA H 0.6954 0.3360 0.7330 0.025 Uiso 0.183(4) 1 calc R . P A 1
H5AB H 0.6941 0.3251 0.6401 0.025 Uiso 0.183(4) 1 calc R . P A 1
C6A C 0.7191(8) 0.4560(6) 0.6305(6) 0.0300(18) Uani 0.183(4) 1 d D U P A 1
H6AA H 0.6407 0.4912 0.6173 0.045 Uiso 0.183(4) 1 calc R . P A 1
H6AB H 0.7545 0.4679 0.5753 0.045 Uiso 0.183(4) 1 calc R . P A 1
H6AC H 0.7537 0.4792 0.6684 0.045 Uiso 0.183(4) 1 calc R . P A 1
C7 C 0.96365(12) 0.39243(10) 0.50480(9) 0.0338(3) Uani 1 1 d . . . . .
H7A H 0.9677 0.4251 0.5453 0.051 Uiso 1 1 calc GR . . . .
H7B H 0.9301 0.4415 0.4467 0.051 Uiso 1 1 calc GR . . . .
H7C H 1.0380 0.3565 0.4992 0.051 Uiso 1 1 calc GR . . . .
C8 C 0.65572(11) 0.26043(11) 0.48679(8) 0.0314(3) Uani 1 1 d . . . . .
H8A H 0.6748 0.2490 0.4329 0.047 Uiso 1 1 calc GR . . . .
H8B H 0.6041 0.3255 0.4711 0.047 Uiso 1 1 calc GR . . . .
H8C H 0.6214 0.2107 0.5241 0.047 Uiso 1 1 calc GR . . . .
C9 C 0.81424(9) 0.08926(8) 0.81195(8) 0.0211(2) Uani 1 1 d . . . . .
C10 C 0.76790(11) 0.08876(10) 0.73564(8) 0.0303(3) Uani 1 1 d . . . . .
H10 H 0.7681 0.1390 0.6799 0.036 Uiso 1 1 calc R . . . .
C11 C 0.72136(14) 0.01417(11) 0.74184(10) 0.0426(4) Uani 1 1 d . . . . .
H11 H 0.6900 0.0132 0.6900 0.051 Uiso 1 1 calc R . . . .
C12 C 0.72042(13) -0.05895(10) 0.82325(10) 0.0382(3) Uani 1 1 d . . . . .
H12 H 0.6890 -0.1099 0.8268 0.046 Uiso 1 1 calc R . . . .
C13 C 0.76520(11) -0.05795(10) 0.89954(9) 0.0309(3) Uani 1 1 d . . . . .
H13 H 0.7638 -0.1078 0.9552 0.037 Uiso 1 1 calc R . . . .
C14 C 0.81203(10) 0.01598(9) 0.89419(8) 0.0259(3) Uani 1 1 d . . . . .
H14 H 0.8426 0.0170 0.9463 0.031 Uiso 1 1 calc R . . . .
C15 C 1.02520(9) 0.13001(8) 0.83395(7) 0.0182(2) Uani 1 1 d . . . . .
C16 C 1.07566(10) 0.03002(8) 0.85984(7) 0.0221(2) Uani 1 1 d . . . . .
H16 H 1.0327 -0.0138 0.8650 0.026 Uiso 1 1 calc R . . . .
C17 C 1.18951(11) -0.00494(9) 0.87795(8) 0.0286(3) Uani 1 1 d . . . . .
H17 H 1.2246 -0.0728 0.8947 0.034 Uiso 1 1 calc R . . . .
C18 C 1.25174(10) 0.05915(10) 0.87151(8) 0.0304(3) Uani 1 1 d . . . . .
H18 H 1.3294 0.0348 0.8845 0.036 Uiso 1 1 calc R . . . .
C19 C 1.20194(10) 0.15824(9) 0.84642(8) 0.0280(3) Uani 1 1 d . . . . .
H19 H 1.2451 0.2015 0.8429 0.034 Uiso 1 1 calc R . . . .
C20 C 1.08899(10) 0.19402(9) 0.82644(8) 0.0227(2) Uani 1 1 d . . . . .
H20 H 1.0548 0.2622 0.8076 0.027 Uiso 1 1 calc R . . . .
C21 C 0.82682(10) 0.22225(8) 0.89570(7) 0.0211(2) Uani 1 1 d . . . . .
C22 C 0.71302(11) 0.25406(9) 0.89758(9) 0.0310(3) Uani 1 1 d . . . . .
H22 H 0.6644 0.2538 0.8542 0.037 Uiso 1 1 calc R . . . .
C23 C 0.67152(13) 0.28609(10) 0.96328(11) 0.0415(4) Uani 1 1 d . . . . .
H23 H 0.5942 0.3069 0.9653 0.050 Uiso 1 1 calc R . . . .
C24 C 0.74213(15) 0.28783(10) 1.02579(10) 0.0440(4) Uani 1 1 d . . . . .
H24 H 0.7131 0.3097 1.0707 0.053 Uiso 1 1 calc R . . . .
C25 C 0.85457(14) 0.25794(10) 1.02331(9) 0.0396(3) Uani 1 1 d . . . . .
H25 H 0.9027 0.2606 1.0658 0.048 Uiso 1 1 calc R . . . .
C26 C 0.89774(11) 0.22399(9) 0.95903(8) 0.0275(3) Uani 1 1 d . . . . .
H26 H 0.9752 0.2021 0.9582 0.033 Uiso 1 1 calc R . . . .
C27 C 0.98054(10) 0.37259(9) 0.30157(8) 0.0265(3) Uani 1 1 d . . . . .
H27A H 1.0158 0.3094 0.3489 0.040 Uiso 1 1 calc GR . . . .
H27B H 1.0033 0.4244 0.3115 0.040 Uiso 1 1 calc GR . . . .
H27C H 1.0027 0.3709 0.2446 0.040 Uiso 1 1 calc GR . . . .
C28 C 0.71646(10) 0.25923(8) 0.26061(7) 0.0194(2) Uani 1 1 d . . . . .
C29 C 0.78142(10) 0.15959(9) 0.29063(7) 0.0231(2) Uani 1 1 d . . . . .
C30 C 0.90453(10) 0.12630(9) 0.32434(8) 0.0249(3) Uani 1 1 d . . . . .
C31 C 0.95711(12) 0.01582(9) 0.34889(9) 0.0340(3) Uani 1 1 d . . . . .
H31A H 0.9207 -0.0216 0.3974 0.051 Uiso 1 1 calc GR . . . .
H31B H 1.0356 -0.0007 0.3674 0.051 Uiso 1 1 calc GR . . . .
H31C H 0.9483 -0.0003 0.2974 0.051 Uiso 1 1 calc GR . . . .
C32 C 0.91797(11) 0.14335(9) 0.40979(8) 0.0254(3) Uani 1 1 d . . . . .
H32A H 0.8864 0.2128 0.3984 0.038 Uiso 1 1 calc GR . . . .
H32B H 0.9964 0.1238 0.4299 0.038 Uiso 1 1 calc GR . . . .
H32C H 0.8797 0.1043 0.4555 0.038 Uiso 1 1 calc GR . . . .
C33 C 0.97149(11) 0.17838(10) 0.25240(8) 0.0291(3) Uani 1 1 d . . . . .
H33A H 0.9759 0.1531 0.2054 0.044 Uiso 1 1 calc GR . . . .
H33B H 1.0459 0.1664 0.2783 0.044 Uiso 1 1 calc GR . . . .
H33C H 0.9354 0.2489 0.2277 0.044 Uiso 1 1 calc GR . . . .
C34 C 0.73038(12) 0.08891(9) 0.29166(9) 0.0297(3) Uani 1 1 d . . . . .
H34 H 0.7734 0.0226 0.3122 0.036 Uiso 1 1 calc R . . . .
C35 C 0.62011(12) 0.11066(10) 0.26419(9) 0.0317(3) Uani 1 1 d . . . . .
C36 C 0.56744(14) 0.03022(12) 0.27246(12) 0.0451(4) Uani 1 1 d . . . . .
H36A H 0.5147 0.0262 0.3172 0.068 Uiso 1 1 calc GR . . . .
H36B H 0.6245 -0.0323 0.2901 0.068 Uiso 1 1 calc GR . . . .
H36C H 0.5290 0.0447 0.2155 0.068 Uiso 1 1 calc GR . . . .
C37 C 0.55961(11) 0.20822(10) 0.23199(8) 0.0277(3) Uani 1 1 d . . . . .
H37 H 0.4846 0.2244 0.2110 0.033 Uiso 1 1 calc R . . . .
C38 C 0.60320(10) 0.28384(9) 0.22889(7) 0.0222(2) Uani 1 1 d . . . . .
C39 C 0.52633(10) 0.38944(9) 0.19509(8) 0.0248(3) Uani 1 1 d . . . . .
C40 C 0.41182(11) 0.39727(11) 0.15776(11) 0.0393(3) Uani 1 1 d . . . . .
H40A H 0.4195 0.3742 0.1092 0.059 Uiso 1 1 calc GR . . . .
H40B H 0.3672 0.4656 0.1358 0.059 Uiso 1 1 calc GR . . . .
H40C H 0.3757 0.3570 0.2045 0.059 Uiso 1 1 calc GR . . . .
C41 C 0.57310(10) 0.46045(9) 0.12059(8) 0.0288(3) Uani 1 1 d . . . . .
H41A H 0.6463 0.4586 0.1413 0.043 Uiso 1 1 calc GR . . . .
H41B H 0.5242 0.5269 0.1032 0.043 Uiso 1 1 calc GR . . . .
H41C H 0.5787 0.4412 0.0697 0.043 Uiso 1 1 calc GR . . . .
C42 C 0.51020(11) 0.42465(10) 0.27141(9) 0.0323(3) Uani 1 1 d . . . . .
H42A H 0.4745 0.3829 0.3173 0.048 Uiso 1 1 calc GR . . . .
H42B H 0.4638 0.4924 0.2495 0.048 Uiso 1 1 calc GR . . . .
H42C H 0.5819 0.4212 0.2963 0.048 Uiso 1 1 calc GR . . . .
C43 C 0.70556(9) 0.61195(8) 0.18312(7) 0.0187(2) Uani 1 1 d . . . . .
C44 C 0.72405(9) 0.64386(8) 0.09149(7) 0.0191(2) Uani 1 1 d . . . . .
C45 C 0.82714(9) 0.59358(8) 0.05686(7) 0.0206(2) Uani 1 1 d . . . . .
C46 C 0.82949(10) 0.49074(8) 0.06279(8) 0.0230(2) Uani 1 1 d . . . . .
H46A H 0.8975 0.4629 0.0411 0.035 Uiso 1 1 calc GR . . . .
H46B H 0.7659 0.4950 0.0266 0.035 Uiso 1 1 calc GR . . . .
H46C H 0.8266 0.4488 0.1244 0.035 Uiso 1 1 calc GR . . . .
C47 C 0.92985(10) 0.58963(9) 0.10905(8) 0.0243(2) Uani 1 1 d . . . . .
H47A H 0.9249 0.5570 0.1724 0.036 Uiso 1 1 calc GR . . . .
H47B H 0.9341 0.6563 0.0961 0.036 Uiso 1 1 calc GR . . . .
H47C H 0.9959 0.5531 0.0918 0.036 Uiso 1 1 calc GR . . . .
C48 C 0.83642(11) 0.65275(9) -0.04122(8) 0.0276(3) Uani 1 1 d . . . . .
H48A H 0.9053 0.6212 -0.0593 0.041 Uiso 1 1 calc GR . . . .
H48B H 0.8359 0.7194 -0.0491 0.041 Uiso 1 1 calc GR . . . .
H48C H 0.7739 0.6552 -0.0775 0.041 Uiso 1 1 calc GR . . . .
C49 C 0.65027(10) 0.72909(8) 0.03294(8) 0.0221(2) Uani 1 1 d . . . . .
H49 H 0.6583 0.7482 -0.0285 0.027 Uiso 1 1 calc R . . . .
C50 C 0.56551(10) 0.78733(9) 0.06029(8) 0.0247(3) Uani 1 1 d . . . . .
C51 C 0.48673(11) 0.87808(10) -0.00627(9) 0.0332(3) Uani 1 1 d . . . . .
H51A H 0.5266 0.9264 -0.0360 0.050 Uiso 1 1 calc GR . . . .
H51B H 0.4282 0.9057 0.0241 0.050 Uiso 1 1 calc GR . . . .
H51C H 0.4543 0.8609 -0.0501 0.050 Uiso 1 1 calc GR . . . .
C52 C 0.55945(9) 0.76189(8) 0.15026(8) 0.0231(2) Uani 1 1 d . . . . .
H52 H 0.5055 0.8038 0.1698 0.028 Uiso 1 1 calc R . . . .
C53 C 0.62930(9) 0.67712(8) 0.21380(8) 0.0205(2) Uani 1 1 d . . . . .
C54 C 0.62606(10) 0.66133(9) 0.31257(8) 0.0255(3) Uani 1 1 d . . . . .
C55 C 0.57377(12) 0.57925(10) 0.36371(9) 0.0340(3) Uani 1 1 d . . . . .
H55A H 0.5000 0.5937 0.3355 0.051 Uiso 1 1 calc GR . . . .
H55B H 0.5685 0.5747 0.4248 0.051 Uiso 1 1 calc GR . . . .
H55C H 0.6195 0.5170 0.3635 0.051 Uiso 1 1 calc GR . . . .
C56 C 0.74317(11) 0.63835(10) 0.35514(8) 0.0304(3) Uani 1 1 d . . . . .
H56A H 0.7908 0.5811 0.3471 0.046 Uiso 1 1 calc GR . . . .
H56B H 0.7407 0.6246 0.4184 0.046 Uiso 1 1 calc GR . . . .
H56C H 0.7724 0.6947 0.3270 0.046 Uiso 1 1 calc GR . . . .
C57 C 0.55781(12) 0.75445(10) 0.32441(9) 0.0350(3) Uani 1 1 d . . . . .
H57A H 0.5864 0.8097 0.2903 0.052 Uiso 1 1 calc GR . . . .
H57B H 0.5631 0.7441 0.3871 0.052 Uiso 1 1 calc GR . . . .
H57C H 0.4806 0.7687 0.3034 0.052 Uiso 1 1 calc GR . . . .
C61 C 0.7192(6) -0.1599(4) 0.4814(2) 0.0635(16) Uani 0.25 1 d . U P B 3
H61 H 0.7139 -0.1517 0.4211 0.076 Uiso 0.25 1 calc R . P B 3
C62 C 0.7061(5) -0.2448(4) 0.5467(3) 0.0573(18) Uani 0.25 1 d G U P B 3
H62 H 0.6919 -0.2946 0.5311 0.069 Uiso 0.25 1 calc R . P B 3
C63 C 0.7139(5) -0.2568(3) 0.6349(3) 0.0558(14) Uani 0.25 1 d G U P B 3
H63 H 0.7050 -0.3148 0.6796 0.067 Uiso 0.25 1 calc R . P B 3
C64 C 0.7347(4) -0.1840(4) 0.6578(2) 0.0532(14) Uani 0.25 1 d G U P B 3
H64 H 0.7400 -0.1922 0.7181 0.064 Uiso 0.25 1 calc R . P B 3
C65 C 0.7477(5) -0.0991(4) 0.5925(4) 0.0522(16) Uani 0.25 1 d G U P B 3
H65 H 0.7619 -0.0494 0.6082 0.063 Uiso 0.25 1 calc R . P B 3
C66 C 0.7400(5) -0.0871(4) 0.5043(3) 0.0565(19) Uani 0.25 1 d G U P B 3
H66 H 0.7489 -0.0291 0.4597 0.068 Uiso 0.25 1 calc R . P B 3
C61A C 0.79499(16) -0.16708(17) 0.51020(17) 0.0410(6) Uani 0.5 1 d . U P C 2
H61A H 0.8670 -0.1746 0.4913 0.049 Uiso 0.5 1 calc R . P C 2
C62A C 0.7443(2) -0.24136(15) 0.52661(17) 0.0499(9) Uani 0.5 1 d G U P C 2
H62A H 0.7816 -0.2997 0.5189 0.060 Uiso 0.5 1 calc R . P C 2
C63A C 0.6389(2) -0.23029(19) 0.55432(19) 0.0554(9) Uani 0.5 1 d G U P C 2
H63A H 0.6043 -0.2811 0.5655 0.066 Uiso 0.5 1 calc R . P C 2
C64A C 0.58431(17) -0.1449(2) 0.5656(2) 0.0638(11) Uani 0.5 1 d G U P C 2
H64A H 0.5123 -0.1374 0.5845 0.077 Uiso 0.5 1 calc R . P C 2
C65A C 0.6350(2) -0.07064(19) 0.5492(2) 0.0613(9) Uani 0.5 1 d G U P C 2
H65A H 0.5977 -0.0123 0.5569 0.074 Uiso 0.5 1 calc R . P C 2
C66A C 0.7404(2) -0.08172(16) 0.52149(19) 0.0498(10) Uani 0.5 1 d G U P C 2
H66A H 0.7750 -0.0309 0.5103 0.060 Uiso 0.5 1 calc R . P C 2
C61B C 0.7504(4) -0.1077(6) 0.5558(5) 0.079(3) Uani 0.25 1 d . U P D 1
C62B C 0.7129(5) -0.1905(5) 0.5918(5) 0.108(3) Uani 0.25 1 d G U P D 1
C63B C 0.6008(6) -0.1819(4) 0.5857(5) 0.071(3) Uani 0.25 1 d G U P D 1
C64B C 0.5262(4) -0.0905(5) 0.5437(4) 0.0633(18) Uani 0.25 1 d G U P D 1
C65B C 0.5636(5) -0.0077(4) 0.5077(4) 0.0608(17) Uani 0.25 1 d G U P D 1
C66B C 0.6757(5) -0.0163(5) 0.5137(4) 0.0731(19) Uani 0.25 1 d G U P D 1

loop_
_atom_site_aniso_label
_atom_site_aniso_U_11
_atom_site_aniso_U_22
_atom_site_aniso_U_33
_atom_site_aniso_U_23
_atom_site_aniso_U_13
_atom_site_aniso_U_12
P1 0.01759(14) 0.01543(14) 0.01537(14) -0.00394(11) -0.00022(10) -0.00532(10)
Al1 0.02025(17) 0.01549(16) 0.01490(16) -0.00340(12) -0.00061(12) -0.00497(12)
O1 0.0284(4) 0.0317(5) 0.0181(4) -0.0014(3) -0.0016(3) -0.0165(4)
C1 0.0253(6) 0.0179(5) 0.0155(5) -0.0049(4) 0.0031(4) -0.0066(4)
O2 0.0269(4) 0.0226(4) 0.0146(4) -0.0035(3) -0.0006(3) -0.0074(3)
C2 0.0280(6) 0.0194(5) 0.0160(5) -0.0052(4) 0.0009(4) -0.0083(5)
O3 0.0230(4) 0.0173(4) 0.0193(4) -0.0054(3) -0.0033(3) -0.0044(3)
C3 0.0233(6) 0.0203(5) 0.0171(5) -0.0061(4) -0.0003(4) -0.0061(4)
O4 0.0272(4) 0.0150(4) 0.0188(4) -0.0035(3) 0.0023(3) -0.0038(3)
C4 0.0217(6) 0.0174(5) 0.0168(5) -0.0023(4) 0.0002(4) -0.0045(4)
C5 0.0405(9) 0.0190(7) 0.0205(7) -0.0057(6) 0.0024(6) -0.0100(6)
C6 0.0463(13) 0.0193(8) 0.0369(10) -0.0072(7) 0.0008(10) -0.0010(8)
C5A 0.023(3) 0.014(3) 0.020(3) -0.006(2) 0.003(2) 0.003(2)
C6A 0.033(4) 0.016(3) 0.032(3) -0.004(3) 0.003(3) 0.000(3)
C7 0.0451(8) 0.0352(7) 0.0231(6) -0.0043(5) -0.0028(6) -0.0244(6)
C8 0.0279(7) 0.0428(8) 0.0232(6) -0.0065(5) 0.0000(5) -0.0186(6)
C9 0.0199(5) 0.0193(5) 0.0223(6) -0.0046(4) -0.0006(4) -0.0074(4)
C10 0.0354(7) 0.0283(6) 0.0233(6) 0.0003(5) -0.0075(5) -0.0170(5)
C11 0.0557(9) 0.0418(8) 0.0303(7) -0.0009(6) -0.0145(6) -0.0319(7)
C12 0.0453(8) 0.0322(7) 0.0360(7) -0.0012(6) -0.0077(6) -0.0262(6)
C13 0.0361(7) 0.0261(6) 0.0264(6) -0.0006(5) 0.0007(5) -0.0163(5)
C14 0.0310(6) 0.0257(6) 0.0204(6) -0.0053(5) -0.0002(5) -0.0120(5)
C15 0.0193(5) 0.0194(5) 0.0142(5) -0.0054(4) -0.0003(4) -0.0041(4)
C16 0.0266(6) 0.0191(5) 0.0188(5) -0.0058(4) 0.0001(4) -0.0056(5)
C17 0.0281(6) 0.0221(6) 0.0252(6) -0.0035(5) -0.0009(5) 0.0019(5)
C18 0.0193(6) 0.0343(7) 0.0252(6) -0.0008(5) -0.0016(5) -0.0030(5)
C19 0.0226(6) 0.0302(6) 0.0249(6) -0.0014(5) -0.0022(5) -0.0109(5)
C20 0.0229(6) 0.0200(6) 0.0222(6) -0.0043(4) -0.0012(4) -0.0066(5)
C21 0.0263(6) 0.0155(5) 0.0192(5) -0.0042(4) 0.0050(4) -0.0057(4)
C22 0.0278(6) 0.0223(6) 0.0408(7) -0.0107(5) 0.0083(6) -0.0060(5)
C23 0.0427(8) 0.0221(6) 0.0551(9) -0.0129(6) 0.0265(7) -0.0054(6)
C24 0.0730(11) 0.0223(7) 0.0327(7) -0.0108(6) 0.0259(8) -0.0075(7)
C25 0.0654(10) 0.0296(7) 0.0206(6) -0.0103(5) 0.0033(6) -0.0070(7)
C26 0.0360(7) 0.0251(6) 0.0188(6) -0.0072(5) 0.0013(5) -0.0059(5)
C27 0.0237(6) 0.0241(6) 0.0274(6) -0.0052(5) -0.0015(5) -0.0063(5)
C28 0.0246(6) 0.0196(5) 0.0143(5) -0.0066(4) -0.0001(4) -0.0065(4)
C29 0.0295(6) 0.0208(6) 0.0178(5) -0.0076(4) -0.0029(5) -0.0046(5)
C30 0.0294(6) 0.0196(6) 0.0220(6) -0.0082(5) -0.0061(5) -0.0001(5)
C31 0.0415(8) 0.0226(6) 0.0315(7) -0.0113(5) -0.0107(6) 0.0033(5)
C32 0.0311(6) 0.0204(6) 0.0204(6) -0.0059(5) -0.0062(5) -0.0023(5)
C33 0.0272(6) 0.0305(7) 0.0247(6) -0.0114(5) -0.0026(5) 0.0014(5)
C34 0.0396(7) 0.0206(6) 0.0290(6) -0.0100(5) -0.0030(5) -0.0073(5)
C35 0.0402(7) 0.0308(7) 0.0311(7) -0.0146(6) 0.0024(6) -0.0173(6)
C36 0.0526(9) 0.0400(8) 0.0550(10) -0.0230(7) 0.0045(8) -0.0259(7)
C37 0.0264(6) 0.0348(7) 0.0256(6) -0.0129(5) 0.0007(5) -0.0126(5)
C38 0.0241(6) 0.0252(6) 0.0172(5) -0.0083(5) 0.0004(4) -0.0066(5)
C39 0.0197(6) 0.0279(6) 0.0242(6) -0.0093(5) -0.0015(5) -0.0032(5)
C40 0.0237(7) 0.0415(8) 0.0478(9) -0.0151(7) -0.0078(6) -0.0036(6)
C41 0.0253(6) 0.0266(6) 0.0240(6) -0.0034(5) -0.0033(5) 0.0007(5)
C42 0.0292(7) 0.0343(7) 0.0296(7) -0.0147(6) 0.0024(5) 0.0008(5)
C43 0.0191(5) 0.0152(5) 0.0204(5) -0.0044(4) 0.0001(4) -0.0061(4)
C44 0.0191(5) 0.0168(5) 0.0213(5) -0.0061(4) 0.0013(4) -0.0069(4)
C45 0.0218(6) 0.0197(5) 0.0185(5) -0.0053(4) 0.0026(4) -0.0058(4)
C46 0.0255(6) 0.0220(6) 0.0215(6) -0.0090(5) 0.0038(5) -0.0057(5)
C47 0.0217(6) 0.0258(6) 0.0261(6) -0.0102(5) 0.0044(5) -0.0077(5)
C48 0.0290(6) 0.0276(6) 0.0218(6) -0.0050(5) 0.0063(5) -0.0078(5)
C49 0.0220(6) 0.0209(6) 0.0205(6) -0.0032(5) -0.0005(4) -0.0083(5)
C50 0.0187(6) 0.0196(6) 0.0305(6) -0.0043(5) -0.0029(5) -0.0044(5)
C51 0.0250(6) 0.0261(6) 0.0365(7) -0.0036(6) -0.0045(5) 0.0002(5)
C52 0.0157(5) 0.0206(6) 0.0333(6) -0.0112(5) 0.0021(5) -0.0043(4)
C53 0.0196(5) 0.0186(5) 0.0247(6) -0.0079(5) 0.0034(4) -0.0081(4)
C54 0.0308(6) 0.0215(6) 0.0259(6) -0.0111(5) 0.0076(5) -0.0071(5)
C55 0.0423(8) 0.0292(7) 0.0330(7) -0.0131(6) 0.0176(6) -0.0132(6)
C56 0.0388(7) 0.0302(7) 0.0230(6) -0.0120(5) 0.0009(5) -0.0080(6)
C57 0.0436(8) 0.0282(7) 0.0347(7) -0.0172(6) 0.0100(6) -0.0052(6)
C61 0.069(3) 0.076(3) 0.039(3) -0.019(3) 0.003(3) -0.014(3)
C62 0.061(4) 0.067(3) 0.047(3) -0.024(3) 0.009(3) -0.019(3)
C63 0.059(3) 0.068(3) 0.042(3) -0.019(3) 0.013(3) -0.023(3)
C64 0.052(3) 0.075(3) 0.040(3) -0.029(2) 0.011(2) -0.021(3)
C65 0.039(3) 0.075(3) 0.044(3) -0.024(3) 0.009(3) -0.016(3)
C66 0.054(4) 0.072(4) 0.040(3) -0.016(3) 0.005(3) -0.020(3)
C61A 0.0369(15) 0.0470(16) 0.0436(16) -0.0164(13) 0.0045(13) -0.0203(13)
C62A 0.0403(19) 0.0528(19) 0.062(2) -0.0206(17) 0.0035(16) -0.0236(15)
C63A 0.0484(19) 0.070(2) 0.0512(19) -0.0122(17) 0.0078(17) -0.0389(18)
C64A 0.054(2) 0.097(3) 0.049(2) -0.029(2) 0.0169(18) -0.034(2)
C65A 0.054(2) 0.084(2) 0.065(2) -0.0471(19) 0.0133(17) -0.0222(18)
C66A 0.047(2) 0.063(2) 0.043(2) -0.0179(18) 0.0026(17) -0.0253(19)
C61B 0.047(4) 0.114(6) 0.072(6) -0.028(5) 0.004(4) -0.025(4)
C62B 0.074(4) 0.110(5) 0.087(5) 0.006(5) 0.003(5) -0.004(4)
C63B 0.061(4) 0.071(5) 0.063(5) -0.008(4) 0.029(4) -0.016(4)
C64B 0.051(4) 0.077(4) 0.061(4) -0.025(4) 0.008(3) -0.021(3)
C65B 0.068(4) 0.076(4) 0.041(3) -0.026(3) 0.004(3) -0.020(3)
C66B 0.071(4) 0.104(5) 0.058(4) -0.034(4) 0.019(4) -0.042(4)

loop_
_atom_type_symbol
_atom_type_description
_atom_type_scat_dispersion_real
_atom_type_scat_dispersion_imag
_atom_type_scat_source
C C 0.0181 0.0091 'International Tables Vol C Tables 4.2.6.8 and 6.1.1.4'
H H 0.0000 0.0000 'International Tables Vol C Tables 4.2.6.8 and 6.1.1.4'
Al Al 0.2130 0.2455 'International Tables Vol C Tables 4.2.6.8 and 6.1.1.4'
O O 0.0492 0.0322 'International Tables Vol C Tables 4.2.6.8 and 6.1.1.4'
P P 0.2955 0.4335 'International Tables Vol C Tables 4.2.6.8 and 6.1.1.4'

loop_
_geom_angle_atom_site_label_1
_geom_angle_atom_site_label_2
_geom_angle_atom_site_label_3
_geom_angle
_geom_angle_site_symmetry_1
_geom_angle_site_symmetry_3
_geom_angle_publ_flag
C9 P1 C4 111.31(5) . . ?
C9 P1 C21 106.88(5) . . ?
C15 P1 C4 108.87(5) . . ?
C15 P1 C9 110.16(5) . . ?
C15 P1 C21 107.88(5) . . ?
C21 P1 C4 111.68(5) . . ?
O2 Al1 C27 111.96(5) . . ?
O3 Al1 O2 106.27(4) . . ?
O3 Al1 C27 115.42(5) . . ?
O4 Al1 O2 105.14(4) . . ?
O4 Al1 O3 110.32(4) . . ?
O4 Al1 C27 107.27(5) . . ?
C1 O1 C8 117.41(9) . . ?
O2 C1 O1 115.66(10) . . ?
O2 C1 C2 127.99(11) . . ?
C2 C1 O1 116.32(10) . . ?
C1 O2 Al1 139.37(8) . . ?
C1 C2 C3 120.10(10) . . ?
C1 C2 C7 122.65(10) . . ?
C7 C2 C3 117.25(10) . . ?
C28 O3 Al1 158.56(7) . . ?
C2 C3 H3A 108.8 . . ?
C2 C3 H3B 108.8 . . ?
C2 C3 C4 113.62(9) . . ?
H3A C3 H3B 107.7 . . ?
C4 C3 H3A 108.8 . . ?
C4 C3 H3B 108.8 . . ?
C43 O4 Al1 166.75(8) . . ?
P1 C4 H4 104.4(9) . . ?
C3 C4 P1 109.00(8) . . ?
C3 C4 H4 107.7(9) . . ?
C5 C4 P1 113.60(9) . . ?
C5 C4 C3 114.91(10) . . ?
C5 C4 H4 106.5(9) . . ?
C5A C4 P1 115.5(2) . . ?
C5A C4 C3 124.4(3) . . ?
C5A C4 H4 31.1(9) . . ?
C4 C5 H5A 109.0 . . ?
C4 C5 H5B 109.0 . . ?
C4 C5 C6 112.98(14) . . ?
H5A C5 H5B 107.8 . . ?
C6 C5 H5A 109.0 . . ?
C6 C5 H5B 109.0 . . ?
C5 C6 H6A 109.5 . . ?
C5 C6 H6B 109.5 . . ?
C5 C6 H6C 109.5 . . ?
H6A C6 H6B 109.5 . . ?
H6A C6 H6C 109.5 . . ?
H6B C6 H6C 109.5 . . ?
C4 C5A H4 38.2(9) . . ?
C4 C5A H5AA 108.5 . . ?
C4 C5A H5AB 108.5 . . ?
C4 C5A C6A 115.1(6) . . ?
H4 C5A H5AA 106.5 . . ?
H4 C5A H5AB 73.1 . . ?
H5AA C5A H5AB 107.5 . . ?
C6A C5A H4 142.3(12) . . ?
C6A C5A H5AA 108.5 . . ?
C6A C5A H5AB 108.5 . . ?
C5A C6A H6AA 109.5 . . ?
C5A C6A H6AB 109.5 . . ?
C5A C6A H6AC 109.5 . . ?
H6AA C6A H6AB 109.5 . . ?
H6AA C6A H6AC 109.5 . . ?
H6AB C6A H6AC 109.5 . . ?
C2 C7 H7A 109.5 . . ?
C2 C7 H7B 109.5 . . ?
C2 C7 H7C 109.5 . . ?
H7A C7 H7B 109.5 . . ?
H7A C7 H7C 109.5 . . ?
H7B C7 H7C 109.5 . . ?
O1 C8 H8A 109.5 . . ?
O1 C8 H8B 109.5 . . ?
O1 C8 H8C 109.5 . . ?
H8A C8 H8B 109.5 . . ?
H8A C8 H8C 109.5 . . ?
H8B C8 H8C 109.5 . . ?
C10 C9 P1 122.20(9) . . ?
C10 C9 C14 120.05(11) . . ?
C14 C9 P1 117.75(9) . . ?
C9 C10 H10 120.3 . . ?
C11 C10 C9 119.40(12) . . ?
C11 C10 H10 120.3 . . ?
C10 C11 H11 119.8 . . ?
C12 C11 C10 120.42(13) . . ?
C12 C11 H11 119.8 . . ?
C11 C12 H12 119.8 . . ?
C11 C12 C13 120.32(12) . . ?
C13 C12 H12 119.8 . . ?
C12 C13 H13 120.1 . . ?
C14 C13 C12 119.79(12) . . ?
C14 C13 H13 120.1 . . ?
C9 C14 H14 120.0 . . ?
C13 C14 C9 120.01(11) . . ?
C13 C14 H14 120.0 . . ?
C16 C15 P1 122.51(9) . . ?
C16 C15 C20 119.97(10) . . ?
C20 C15 P1 117.52(8) . . ?
C15 C16 H16 120.3 . . ?
C17 C16 C15 119.42(11) . . ?
C17 C16 H16 120.3 . . ?
C16 C17 H17 120.0 . . ?
C18 C17 C16 120.05(11) . . ?
C18 C17 H17 120.0 . . ?
C17 C18 H18 119.7 . . ?
C19 C18 C17 120.69(11) . . ?
C19 C18 H18 119.7 . . ?
C18 C19 H19 120.2 . . ?
C18 C19 C20 119.70(12) . . ?
C20 C19 H19 120.2 . . ?
C15 C20 H20 119.9 . . ?
C19 C20 C15 120.15(11) . . ?
C19 C20 H20 119.9 . . ?
C22 C21 P1 118.74(10) . . ?
C26 C21 P1 121.37(9) . . ?
C26 C21 C22 119.89(11) . . ?
C21 C22 H22 120.2 . . ?
C23 C22 C21 119.58(14) . . ?
C23 C22 H22 120.2 . . ?
C22 C23 H23 119.8 . . ?
C24 C23 C22 120.31(14) . . ?
C24 C23 H23 119.8 . . ?
C23 C24 H24 119.9 . . ?
C25 C24 C23 120.28(13) . . ?
C25 C24 H24 119.9 . . ?
C24 C25 H25 119.9 . . ?
C24 C25 C26 120.28(14) . . ?
C26 C25 H25 119.9 . . ?
C21 C26 H26 120.2 . . ?
C25 C26 C21 119.65(13) . . ?
C25 C26 H26 120.2 . . ?
Al1 C27 H27A 109.5 . . ?
Al1 C27 H27B 109.5 . . ?
Al1 C27 H27C 109.5 . . ?
H27A C27 H27B 109.5 . . ?
H27A C27 H27C 109.5 . . ?
H27B C27 H27C 109.5 . . ?
O3 C28 C29 120.63(10) . . ?
O3 C28 C38 120.07(10) . . ?
C29 C28 C38 119.28(10) . . ?
C28 C29 C30 123.03(10) . . ?
C34 C29 C28 118.38(11) . . ?
C34 C29 C30 118.57(11) . . ?
C31 C30 C29 112.90(10) . . ?
C32 C30 C29 109.87(10) . . ?
C32 C30 C31 105.51(10) . . ?
C33 C30 C29 110.77(10) . . ?
C33 C30 C31 105.61(11) . . ?
C33 C30 C32 112.06(10) . . ?
C30 C31 H31A 109.5 . . ?
C30 C31 H31B 109.5 . . ?
C30 C31 H31C 109.5 . . ?
H31A C31 H31B 109.5 . . ?
H31A C31 H31C 109.5 . . ?
H31B C31 H31C 109.5 . . ?
C30 C32 H32A 109.5 . . ?
C30 C32 H32B 109.5 . . ?
C30 C32 H32C 109.5 . . ?
H32A C32 H32B 109.5 . . ?
H32A C32 H32C 109.5 . . ?
H32B C32 H32C 109.5 . . ?
C30 C33 H33A 109.5 . . ?
C30 C33 H33B 109.5 . . ?
C30 C33 H33C 109.5 . . ?
H33A C33 H33B 109.5 . . ?
H33A C33 H33C 109.5 . . ?
H33B C33 H33C 109.5 . . ?
C29 C34 H34 118.4 . . ?
C35 C34 C29 123.24(12) . . ?
C35 C34 H34 118.4 . . ?
C34 C35 C36 120.88(13) . . ?
C34 C35 C37 117.46(12) . . ?
C37 C35 C36 121.62(13) . . ?
C35 C36 H36A 109.5 . . ?
C35 C36 H36B 109.5 . . ?
C35 C36 H36C 109.5 . . ?
H36A C36 H36B 109.5 . . ?
H36A C36 H36C 109.5 . . ?
H36B C36 H36C 109.5 . . ?
C35 C37 H37 118.3 . . ?
C35 C37 C38 123.40(12) . . ?
C38 C37 H37 118.3 . . ?
C28 C38 C39 123.10(10) . . ?
C37 C38 C28 118.14(11) . . ?
C37 C38 C39 118.71(11) . . ?
C40 C39 C38 112.69(11) . . ?
C41 C39 C38 111.91(10) . . ?
C41 C39 C40 106.21(10) . . ?
C42 C39 C38 109.46(10) . . ?
C42 C39 C40 107.54(11) . . ?
C42 C39 C41 108.85(11) . . ?
C39 C40 H40A 109.5 . . ?
C39 C40 H40B 109.5 . . ?
C39 C40 H40C 109.5 . . ?
H40A C40 H40B 109.5 . . ?
H40A C40 H40C 109.5 . . ?
H40B C40 H40C 109.5 . . ?
C39 C41 H41A 109.5 . . ?
C39 C41 H41B 109.5 . . ?
C39 C41 H41C 109.5 . . ?
H41A C41 H41B 109.5 . . ?
H41A C41 H41C 109.5 . . ?
H41B C41 H41C 109.5 . . ?
C39 C42 H42A 109.5 . . ?
C39 C42 H42B 109.5 . . ?
C39 C42 H42C 109.5 . . ?
H42A C42 H42B 109.5 . . ?
H42A C42 H42C 109.5 . . ?
H42B C42 H42C 109.5 . . ?
O4 C43 C44 120.33(10) . . ?
O4 C43 C53 120.22(10) . . ?
C53 C43 C44 119.39(10) . . ?
C43 C44 C45 122.82(10) . . ?
C49 C44 C43 117.69(10) . . ?
C49 C44 C45 119.24(10) . . ?
C46 C45 C44 113.95(9) . . ?
C46 C45 C47 110.46(10) . . ?
C46 C45 C48 105.70(9) . . ?
C47 C45 C44 108.07(9) . . ?
C47 C45 C48 106.43(9) . . ?
C48 C45 C44 111.99(9) . . ?
C45 C46 H46A 109.5 . . ?
C45 C46 H46B 109.5 . . ?
C45 C46 H46C 109.5 . . ?
H46A C46 H46B 109.5 . . ?
H46A C46 H46C 109.5 . . ?
H46B C46 H46C 109.5 . . ?
C45 C47 H47A 109.5 . . ?
C45 C47 H47B 109.5 . . ?
C45 C47 H47C 109.5 . . ?
H47A C47 H47B 109.5 . . ?
H47A C47 H47C 109.5 . . ?
H47B C47 H47C 109.5 . . ?
C45 C48 H48A 109.5 . . ?
C45 C48 H48B 109.5 . . ?
C45 C48 H48C 109.5 . . ?
H48A C48 H48B 109.5 . . ?
H48A C48 H48C 109.5 . . ?
H48B C48 H48C 109.5 . . ?
C44 C49 H49 118.5 . . ?
C50 C49 C44 123.07(11) . . ?
C50 C49 H49 118.5 . . ?
C49 C50 C51 120.79(12) . . ?
C52 C50 C49 117.66(11) . . ?
C52 C50 C51 121.48(11) . . ?
C50 C51 H51A 109.5 . . ?
C50 C51 H51B 109.5 . . ?
C50 C51 H51C 109.5 . . ?
H51A C51 H51B 109.5 . . ?
H51A C51 H51C 109.5 . . ?
H51B C51 H51C 109.5 . . ?
C50 C52 H52 118.5 . . ?
C50 C52 C53 123.05(11) . . ?
C53 C52 H52 118.5 . . ?
C43 C53 C54 122.97(10) . . ?
C52 C53 C43 117.67(11) . . ?
C52 C53 C54 119.23(10) . . ?
C55 C54 C53 111.99(10) . . ?
C55 C54 C56 109.95(11) . . ?
C55 C54 C57 106.77(10) . . ?
C56 C54 C53 110.15(10) . . ?
C56 C54 C57 106.29(11) . . ?
C57 C54 C53 111.49(10) . . ?
C54 C55 H55A 109.5 . . ?
C54 C55 H55B 109.5 . . ?
C54 C55 H55C 109.5 . . ?
H55A C55 H55B 109.5 . . ?
H55A C55 H55C 109.5 . . ?
H55B C55 H55C 109.5 . . ?
C54 C56 H56A 109.5 . . ?
C54 C56 H56B 109.5 . . ?
C54 C56 H56C 109.5 . . ?
H56A C56 H56B 109.5 . . ?
H56A C56 H56C 109.5 . . ?
H56B C56 H56C 109.5 . . ?
C54 C57 H57A 109.5 . . ?
C54 C57 H57B 109.5 . . ?
C54 C57 H57C 109.5 . . ?
H57A C57 H57B 109.5 . . ?
H57A C57 H57C 109.5 . . ?
H57B C57 H57C 109.5 . . ?
C62 C61 H61 120.0 . . ?
C62 C61 C66 120.0 . . ?
C66 C61 H61 120.0 . . ?
C61 C62 H62 120.0 . . ?
C61 C62 C63 120.0 . . ?
C63 C62 H62 120.0 . . ?
C62 C63 H63 120.0 . . ?
C64 C63 C62 120.0 . . ?
C64 C63 H63 120.0 . . ?
C63 C64 H64 120.0 . . ?
C65 C64 C63 120.0 . . ?
C65 C64 H64 120.0 . . ?
C64 C65 H65 120.0 . . ?
C66 C65 C64 120.0 . . ?
C66 C65 H65 120.0 . . ?
C61 C66 H66 120.0 . . ?
C65 C66 C61 120.0 . . ?
C65 C66 H66 120.0 . . ?
C62A C61A H61A 120.0 . . ?
C62A C61A C66A 120.0 . . ?
C66A C61A H61A 120.0 . . ?
C61A C62A H62A 120.0 . . ?
C63A C62A C61A 120.0 . . ?
C63A C62A H62A 120.0 . . ?
C62A C63A H63A 120.0 . . ?
C64A C63A C62A 120.0 . . ?
C64A C63A H63A 120.0 . . ?
C63A C64A H64A 120.0 . . ?
C63A C64A C65A 120.0 . . ?
C65A C64A H64A 120.0 . . ?
C64A C65A H65A 120.0 . . ?
C64A C65A C66A 120.0 . . ?
C66A C65A H65A 120.0 . . ?
C61A C66A H66A 120.0 . . ?
C65A C66A C61A 120.0 . . ?
C65A C66A H66A 120.0 . . ?
C62B C61B C66B 120.0 . . ?
C63B C62B C61B 120.0 . . ?
C64B C63B C62B 120.0 . . ?
C63B C64B C65B 120.0 . . ?
C63B C64B C65B 174.7(7) . 2_656 ?
C65B C64B C65B 64.0(6) . 2_656 ?
C64B C65B C64B 116.0(8) . 2_656 ?
C64B C65B C65B 63.4(7) . 2_656 ?
C64B C65B C65B 52.6(3) 2_656 2_656 ?
C66B C65B C64B 120.0 . . ?
C66B C65B C64B 123.9(8) . 2_656 ?
C66B C65B C65B 175.2(7) . 2_656 ?
C65B C66B C61B 120.0 . . ?

loop_
_geom_bond_atom_site_label_1
_geom_bond_atom_site_label_2
_geom_bond_distance
_geom_bond_site_symmetry_2
_geom_bond_publ_flag
P1 C4 1.8305(11) . ?
P1 C9 1.8000(12) . ?
P1 C15 1.7992(11) . ?
P1 C21 1.8002(12) . ?
Al1 O2 1.7777(8) . ?
Al1 O3 1.7531(8) . ?
Al1 O4 1.7475(8) . ?
Al1 C27 1.9685(13) . ?
O1 C1 1.3880(14) . ?
O1 C8 1.4294(15) . ?
C1 O2 1.3186(14) . ?
C1 C2 1.3389(17) . ?
C2 C3 1.5107(15) . ?
C2 C7 1.5017(17) . ?
O3 C28 1.3472(14) . ?
C3 H3A 0.9900 . ?
C3 H3B 0.9900 . ?
C3 C4 1.5560(16) . ?
O4 C43 1.3343(13) . ?
C4 H4 1.002(12) . ?
C4 C5 1.5288(18) . ?
C4 C5A 1.516(6) . ?
C5 H5A 0.9900 . ?
C5 H5B 0.9900 . ?
C5 C6 1.532(2) . ?
C6 H6A 0.9800 . ?
C6 H6B 0.9800 . ?
C6 H6C 0.9800 . ?
C5A H4 0.837(15) . ?
C5A H5AA 0.9900 . ?
C5A H5AB 0.9900 . ?
C5A C6A 1.524(10) . ?
C6A H6AA 0.9800 . ?
C6A H6AB 0.9800 . ?
C6A H6AC 0.9800 . ?
C7 H7A 0.9800 . ?
C7 H7B 0.9800 . ?
C7 H7C 0.9800 . ?
C8 H8A 0.9800 . ?
C8 H8B 0.9800 . ?
C8 H8C 0.9800 . ?
C9 C10 1.3932(17) . ?
C9 C14 1.4008(16) . ?
C10 H10 0.9500 . ?
C10 C11 1.3899(18) . ?
C11 H11 0.9500 . ?
C11 C12 1.387(2) . ?
C12 H12 0.9500 . ?
C12 C13 1.388(2) . ?
C13 H13 0.9500 . ?
C13 C14 1.3865(18) . ?
C14 H14 0.9500 . ?
C15 C16 1.3958(16) . ?
C15 C20 1.3974(16) . ?
C16 H16 0.9500 . ?
C16 C17 1.3914(18) . ?
C17 H17 0.9500 . ?
C17 C18 1.3869(19) . ?
C18 H18 0.9500 . ?
C18 C19 1.3836(19) . ?
C19 H19 0.9500 . ?
C19 C20 1.3839(17) . ?
C20 H20 0.9500 . ?
C21 C22 1.3970(18) . ?
C21 C26 1.3942(18) . ?
C22 H22 0.9500 . ?
C22 C23 1.388(2) . ?
C23 H23 0.9500 . ?
C23 C24 1.381(3) . ?
C24 H24 0.9500 . ?
C24 C25 1.380(2) . ?
C25 H25 0.9500 . ?
C25 C26 1.3889(19) . ?
C26 H26 0.9500 . ?
C27 H27A 0.9800 . ?
C27 H27B 0.9800 . ?
C27 H27C 0.9800 . ?
C28 C29 1.4296(16) . ?
C28 C38 1.4332(16) . ?
C29 C30 1.5444(17) . ?
C29 C34 1.3952(17) . ?
C30 C31 1.5439(16) . ?
C30 C32 1.5389(16) . ?
C30 C33 1.5387(19) . ?
C31 H31A 0.9800 . ?
C31 H31B 0.9800 . ?
C31 H31C 0.9800 . ?
C32 H32A 0.9800 . ?
C32 H32B 0.9800 . ?
C32 H32C 0.9800 . ?
C33 H33A 0.9800 . ?
C33 H33B 0.9800 . ?
C33 H33C 0.9800 . ?
C34 H34 0.9500 . ?
C34 C35 1.385(2) . ?
C35 C36 1.5131(18) . ?
C35 C37 1.3868(19) . ?
C36 H36A 0.9800 . ?
C36 H36B 0.9800 . ?
C36 H36C 0.9800 . ?
C37 H37 0.9500 . ?
C37 C38 1.3943(17) . ?
C38 C39 1.5472(16) . ?
C39 C40 1.5378(17) . ?
C39 C41 1.5327(18) . ?
C39 C42 1.5312(17) . ?
C40 H40A 0.9800 . ?
C40 H40B 0.9800 . ?
C40 H40C 0.9800 . ?
C41 H41A 0.9800 . ?
C41 H41B 0.9800 . ?
C41 H41C 0.9800 . ?
C42 H42A 0.9800 . ?
C42 H42B 0.9800 . ?
C42 H42C 0.9800 . ?
C43 C44 1.4325(16) . ?
C43 C53 1.4291(16) . ?
C44 C45 1.5487(16) . ?
C44 C49 1.3951(16) . ?
C45 C46 1.5370(16) . ?
C45 C47 1.5408(16) . ?
C45 C48 1.5432(16) . ?
C46 H46A 0.9800 . ?
C46 H46B 0.9800 . ?
C46 H46C 0.9800 . ?
C47 H47A 0.9800 . ?
C47 H47B 0.9800 . ?
C47 H47C 0.9800 . ?
C48 H48A 0.9800 . ?
C48 H48B 0.9800 . ?
C48 H48C 0.9800 . ?
C49 H49 0.9500 . ?
C49 C50 1.3908(17) . ?
C50 C51 1.5119(16) . ?
C50 C52 1.3846(18) . ?
C51 H51A 0.9800 . ?
C51 H51B 0.9800 . ?
C51 H51C 0.9800 . ?
C52 H52 0.9500 . ?
C52 C53 1.4016(16) . ?
C53 C54 1.5475(16) . ?
C54 C55 1.5350(17) . ?
C54 C56 1.5412(18) . ?
C54 C57 1.5435(17) . ?
C55 H55A 0.9800 . ?
C55 H55B 0.9800 . ?
C55 H55C 0.9800 . ?
C56 H56A 0.9800 . ?
C56 H56B 0.9800 . ?
C56 H56C 0.9800 . ?
C57 H57A 0.9800 . ?
C57 H57B 0.9800 . ?
C57 H57C 0.9800 . ?
C61 H61 0.9500 . ?
C61 C62 1.3900 . ?
C61 C66 1.3900 . ?
C62 H62 0.9500 . ?
C62 C63 1.3900 . ?
C63 H63 0.9500 . ?
C63 C64 1.3900 . ?
C64 H64 0.9500 . ?
C64 C65 1.3900 . ?
C65 H65 0.9500 . ?
C65 C66 1.3900 . ?
C66 H66 0.9500 . ?
C61A H61A 0.9500 . ?
C61A C62A 1.3900 . ?
C61A C66A 1.3900 . ?
C62A H62A 0.9500 . ?
C62A C63A 1.3900 . ?
C63A H63A 0.9500 . ?
C63A C64A 1.3900 . ?
C64A H64A 0.9500 . ?
C64A C65A 1.3900 . ?
C65A H65A 0.9500 . ?
C65A C66A 1.3900 . ?
C66A H66A 0.9500 . ?
C61B C62B 1.3900 . ?
C61B C66B 1.3900 . ?
C62B C63B 1.3900 . ?
C63B C64B 1.3900 . ?
C64B C65B 1.3900 . ?
C64B C65B 1.565(12) 2_656 ?
C65B C64B 1.565(10) 2_656 ?
C65B C65B 1.573(11) 2_656 ?
C65B C66B 1.3900 . ?

loop_
_geom_torsion_atom_site_label_1
_geom_torsion_atom_site_label_2
_geom_torsion_atom_site_label_3
_geom_torsion_atom_site_label_4
_geom_torsion
_geom_torsion_site_symmetry_1
_geom_torsion_site_symmetry_2
_geom_torsion_site_symmetry_3
_geom_torsion_site_symmetry_4
_geom_torsion_publ_flag
P1 C4 C5 C6 -143.00(13) . . . . ?
P1 C4 C5A C6A 140.1(5) . . . . ?
P1 C9 C10 C11 178.71(12) . . . . ?
P1 C9 C14 C13 -178.82(10) . . . . ?
P1 C15 C16 C17 -179.87(9) . . . . ?
P1 C15 C20 C19 178.50(9) . . . . ?
P1 C21 C22 C23 -179.63(10) . . . . ?
P1 C21 C26 C25 178.47(10) . . . . ?
Al1 O3 C28 C29 -70.7(2) . . . . ?
Al1 O3 C28 C38 111.1(2) . . . . ?
Al1 O4 C43 C44 -68.1(4) . . . . ?
Al1 O4 C43 C53 114.9(3) . . . . ?
O1 C1 O2 Al1 -113.15(12) . . . . ?
O1 C1 C2 C3 2.23(16) . . . . ?
O1 C1 C2 C7 -178.18(11) . . . . ?
C1 C2 C3 C4 -82.13(14) . . . . ?
O2 Al1 O3 C28 -22.4(2) . . . . ?
O2 Al1 O4 C43 -114.0(3) . . . . ?
O2 C1 C2 C3 -179.77(11) . . . . ?
O2 C1 C2 C7 -0.2(2) . . . . ?
C2 C1 O2 Al1 68.84(17) . . . . ?
C2 C3 C4 P1 170.96(8) . . . . ?
C2 C3 C4 C5 -60.22(14) . . . . ?
C2 C3 C4 C5A 28.9(3) . . . . ?
O3 Al1 O2 C1 95.38(12) . . . . ?
O3 Al1 O4 C43 0.2(4) . . . . ?
O3 C28 C29 C30 0.65(17) . . . . ?
O3 C28 C29 C34 178.90(10) . . . . ?
O3 C28 C38 C37 -179.24(10) . . . . ?
O3 C28 C38 C39 -1.79(17) . . . . ?
C3 C4 C5 C6 90.51(16) . . . . ?
C3 C4 C5A C6A -80.0(6) . . . . ?
O4 Al1 O2 C1 -147.63(11) . . . . ?
O4 Al1 O3 C28 -135.9(2) . . . . ?
O4 C43 C44 C45 -16.17(16) . . . . ?
O4 C43 C44 C49 169.63(10) . . . . ?
O4 C43 C53 C52 -170.16(10) . . . . ?
O4 C43 C53 C54 13.85(16) . . . . ?
C4 P1 C9 C10 11.22(13) . . . . ?
C4 P1 C9 C14 -168.97(9) . . . . ?
C4 P1 C15 C16 -128.42(10) . . . . ?
C4 P1 C15 C20 51.71(10) . . . . ?
C4 P1 C21 C22 68.36(11) . . . . ?
C4 P1 C21 C26 -110.50(10) . . . . ?
C5 C4 C5A C6A 30.5(5) . . . . ?
C5A C4 C5 C6 -31.1(3) . . . . ?
C7 C2 C3 C4 98.26(13) . . . . ?
C8 O1 C1 O2 -5.88(15) . . . . ?
C8 O1 C1 C2 172.37(11) . . . . ?
C9 P1 C4 C3 -76.37(9) . . . . ?
C9 P1 C4 C5 154.09(10) . . . . ?
C9 P1 C4 C5A 69.5(3) . . . . ?
C9 P1 C15 C16 -6.11(11) . . . . ?
C9 P1 C15 C20 174.02(9) . . . . ?
C9 P1 C21 C22 -53.60(10) . . . . ?
C9 P1 C21 C26 127.54(10) . . . . ?
C9 C10 C11 C12 0.3(2) . . . . ?
C10 C9 C14 C13 0.99(19) . . . . ?
C10 C11 C12 C13 0.5(3) . . . . ?
C11 C12 C13 C14 -0.6(2) . . . . ?
C12 C13 C14 C9 -0.1(2) . . . . ?
C14 C9 C10 C11 -1.1(2) . . . . ?
C15 P1 C4 C3 45.24(9) . . . . ?
C15 P1 C4 C5 -84.30(10) . . . . ?
C15 P1 C4 C5A -168.9(3) . . . . ?
C15 P1 C9 C10 -109.64(11) . . . . ?
C15 P1 C9 C14 70.16(11) . . . . ?
C15 P1 C21 C22 -172.04(9) . . . . ?
C15 P1 C21 C26 9.10(11) . . . . ?
C15 C16 C17 C18 0.96(18) . . . . ?
C16 C15 C20 C19 -1.37(17) . . . . ?
C16 C17 C18 C19 -0.55(19) . . . . ?
C17 C18 C19 C20 -0.8(2) . . . . ?
C18 C19 C20 C15 1.78(19) . . . . ?
C20 C15 C16 C17 0.00(17) . . . . ?
C21 P1 C4 C3 164.26(8) . . . . ?
C21 P1 C4 C5 34.72(11) . . . . ?
C21 P1 C4 C5A -49.9(3) . . . . ?
C21 P1 C9 C10 133.41(11) . . . . ?
C21 P1 C9 C14 -46.78(11) . . . . ?
C21 P1 C15 C16 110.21(10) . . . . ?
C21 P1 C15 C20 -69.66(10) . . . . ?
C21 C22 C23 C24 0.9(2) . . . . ?
C22 C21 C26 C25 -0.38(18) . . . . ?
C22 C23 C24 C25 0.2(2) . . . . ?
C23 C24 C25 C26 -1.3(2) . . . . ?
C24 C25 C26 C21 1.4(2) . . . . ?
C26 C21 C22 C23 -0.75(18) . . . . ?
C27 Al1 O2 C1 -31.47(13) . . . . ?
C27 Al1 O3 C28 102.3(2) . . . . ?
C27 Al1 O4 C43 126.7(3) . . . . ?
C28 C29 C30 C31 -177.38(11) . . . . ?
C28 C29 C30 C32 65.16(14) . . . . ?
C28 C29 C30 C33 -59.18(14) . . . . ?
C28 C29 C34 C35 0.67(19) . . . . ?
C28 C38 C39 C40 175.27(11) . . . . ?
C28 C38 C39 C41 55.65(15) . . . . ?
C28 C38 C39 C42 -65.11(15) . . . . ?
C29 C28 C38 C37 2.54(16) . . . . ?
C29 C28 C38 C39 179.99(10) . . . . ?
C29 C34 C35 C36 -175.92(13) . . . . ?
C29 C34 C35 C37 1.9(2) . . . . ?
C30 C29 C34 C35 179.00(12) . . . . ?
C34 C29 C30 C31 4.37(16) . . . . ?
C34 C29 C30 C32 -113.09(12) . . . . ?
C34 C29 C30 C33 122.57(12) . . . . ?
C34 C35 C37 C38 -2.2(2) . . . . ?
C35 C37 C38 C28 0.06(18) . . . . ?
C35 C37 C38 C39 -177.51(12) . . . . ?
C36 C35 C37 C38 175.52(13) . . . . ?
C37 C38 C39 C40 -7.29(16) . . . . ?
C37 C38 C39 C41 -126.91(12) . . . . ?
C37 C38 C39 C42 112.32(12) . . . . ?
C38 C28 C29 C30 178.87(10) . . . . ?
C38 C28 C29 C34 -2.88(17) . . . . ?
C43 C44 C45 C46 69.88(14) . . . . ?
C43 C44 C45 C47 -53.30(13) . . . . ?
C43 C44 C45 C48 -170.20(10) . . . . ?
C43 C44 C49 C50 4.79(17) . . . . ?
C43 C53 C54 C55 -75.01(14) . . . . ?
C43 C53 C54 C56 47.68(14) . . . . ?
C43 C53 C54 C57 165.42(11) . . . . ?
C44 C43 C53 C52 12.76(16) . . . . ?
C44 C43 C53 C54 -163.24(10) . . . . ?
C44 C49 C50 C51 -178.95(11) . . . . ?
C44 C49 C50 C52 4.16(18) . . . . ?
C45 C44 C49 C50 -169.63(11) . . . . ?
C49 C44 C45 C46 -116.00(12) . . . . ?
C49 C44 C45 C47 120.82(11) . . . . ?
C49 C44 C45 C48 3.92(15) . . . . ?
C49 C50 C52 C53 -4.74(17) . . . . ?
C50 C52 C53 C43 -3.68(17) . . . . ?
C50 C52 C53 C54 172.47(11) . . . . ?
C51 C50 C52 C53 178.39(11) . . . . ?
C52 C53 C54 C55 109.06(12) . . . . ?
C52 C53 C54 C56 -128.26(11) . . . . ?
C52 C53 C54 C57 -10.51(16) . . . . ?
C53 C43 C44 C45 160.91(10) . . . . ?
C53 C43 C44 C49 -13.29(16) . . . . ?
C61 C62 C63 C64 0.0 . . . . ?
C62 C61 C66 C65 0.0 . . . . ?
C62 C63 C64 C65 0.0 . . . . ?
C63 C64 C65 C66 0.0 . . . . ?
C64 C65 C66 C61 0.0 . . . . ?
C66 C61 C62 C63 0.0 . . . . ?
C61A C62A C63A C64A 0.0 . . . . ?
C62A C61A C66A C65A 0.0 . . . . ?
C62A C63A C64A C65A 0.0 . . . . ?
C63A C64A C65A C66A 0.0 . . . . ?
C64A C65A C66A C61A 0.0 . . . . ?
C66A C61A C62A C63A 0.0 . . . . ?
C61B C62B C63B C64B 0.0 . . . . ?
C62B C61B C66B C65B 0.0 . . . . ?
C62B C63B C64B C65B 0.0 . . . . ?
C63B C64B C65B C64B 176.1(10) . . . 2_656 ?
C63B C64B C65B C65B 176.1(9) . . . 2_656 ?
C63B C64B C65B C66B 0.0 . . . . ?
C64B C65B C66B C61B -175.7(11) 2_656 . . . ?
C64B C65B C66B C61B 0.0 . . . . ?
C65B C64B C65B C64B 0.0(5) 2_656 . . 2_656 ?
C65B C64B C65B C66B -176.1(9) 2_656 . . . ?
C66B C61B C62B C63B 0.0 . . . . ?
